data_4300250
loop_
_publ_author_name
'G\'abor Lente'
'Ilia A. Guzei'
'James H. Espenson'

_publ_contact_author_address
;
   Department of Chemistry
   Iowa State University of Science and Technology
   Ames, Iowa, 50011
   USA
;
_publ_contact_author_email iguzei@iastate.edu
_publ_contact_author_fax +515-294-5717
_publ_contact_author_name
;
Ilia A. Guzei
;
_publ_contact_author_phone +515-294-6419
_publ_section_title
;
Kinetics and Mechanism of the Monomerization of a Re(V) Dithiolato Dimer
with Monodentate Ligands. Electronic and Steric Effects
;
_journal_name_full 'Inorganic Chemistry'
_journal_page_first 1311
_journal_page_last 1319
_journal_paper_doi 10.1021/ic991431p
_journal_volume 39
_journal_year 2000
_chemical_formula_sum 'C13 H21 N2 O Re S3'
_chemical_formula_weight 503.70
_space_group_IT_number 15
_symmetry_cell_setting Monoclinic
_symmetry_space_group_name_Hall '-C 2yc'
_symmetry_space_group_name_H-M 'C 1 2/c 1'
_atom_sites_solution_hydrogens geom
_atom_sites_solution_primary direct
_atom_sites_solution_secondary difmap
_audit_creation_method SHELXL-97
_cell_angle_alpha 90.00
_cell_angle_beta 117.3850(10)
_cell_angle_gamma 90.00
_cell_formula_units_Z 8
_cell_length_a 26.5431(13)
_cell_length_b 9.4650(5)
_cell_length_c 15.6416(7)
_cell_measurement_temperature 173(2)
_cell_volume 3489.3(3)
_computing_cell_refinement 'Bruker SMART'
_computing_data_collection 'Bruker SMART'
_computing_data_reduction 'Bruker SHELXTL'
_computing_molecular_graphics 'Bruker SHELXTL'
_computing_publication_material 'Bruker SHELXTL'
_computing_structure_refinement 'SHELXL-97 (Sheldrick, 1997)'
_computing_structure_solution 'SHELXS-97 (Sheldrick, 1990)'
_diffrn_ambient_temperature 173(2)
_diffrn_measured_fraction_theta_full 0.997
_diffrn_measured_fraction_theta_max 0.997
_diffrn_measurement_device_type 'CCD area detector'
_diffrn_measurement_method 'phi and omega scans'
_diffrn_radiation_monochromator graphite
_diffrn_radiation_source 'fine-focus sealed tube'
_diffrn_radiation_type MoK\a
_diffrn_radiation_wavelength 0.71073
_diffrn_reflns_av_R_equivalents 0.0000
_diffrn_reflns_av_sigmaI/netI 0.0216
_diffrn_reflns_limit_h_max 29
_diffrn_reflns_limit_h_min -33
_diffrn_reflns_limit_k_max 11
_diffrn_reflns_limit_k_min 0
_diffrn_reflns_limit_l_max 19
_diffrn_reflns_limit_l_min 0
_diffrn_reflns_number 3555
_diffrn_reflns_theta_full 26.37
_diffrn_reflns_theta_max 26.37
_diffrn_reflns_theta_min 2.32
_exptl_absorpt_coefficient_mu 7.321
_exptl_absorpt_correction_T_max 0.5280
_exptl_absorpt_correction_T_min 0.1373
_exptl_absorpt_correction_type none
_exptl_crystal_density_diffrn 1.918
_exptl_crystal_density_method 'not measured'
_exptl_crystal_F_000 1952
_exptl_crystal_size_max 0.45
_exptl_crystal_size_mid 0.25
_exptl_crystal_size_min 0.10
_refine_diff_density_max 1.307
_refine_diff_density_min -1.102
_refine_diff_density_rms 0.108
_refine_ls_extinction_method none
_refine_ls_goodness_of_fit_ref 1.024
_refine_ls_hydrogen_treatment mixed
_refine_ls_matrix_type full
_refine_ls_number_parameters 184
_refine_ls_number_reflns 3555
_refine_ls_number_restraints 0
_refine_ls_restrained_S_all 1.024
_refine_ls_R_factor_all 0.0227
_refine_ls_R_factor_gt 0.0193
_refine_ls_shift/su_max 0.001
_refine_ls_shift/su_mean 0.000
_refine_ls_structure_factor_coef Fsqd
_refine_ls_weighting_details 'calc w=1/[\s^2^(Fo^2^)+(0.0350P)^2^+0.0000P] where P=(Fo^2^+2Fc^2^)/3'
_refine_ls_weighting_scheme calc
_refine_ls_wR_factor_gt 0.0499
_refine_ls_wR_factor_ref 0.0513
_reflns_number_gt 3210
_reflns_number_total 3555
_reflns_threshold_expression >2sigma(I)
_cod_database_code 4300250

loop_
_symmetry_equiv_pos_as_xyz
'x, y, z'
'-x, y, -z+1/2'
'x+1/2, y+1/2, z'
'-x+1/2, y+1/2, -z+1/2'
'-x, -y, -z'
'x, -y, z-1/2'
'-x+1/2, -y+1/2, -z'
'x+1/2, -y+1/2, z-1/2'

loop_
_atom_site_label
_atom_site_type_symbol
_atom_site_fract_x
_atom_site_fract_y
_atom_site_fract_z
_atom_site_U_iso_or_equiv
_atom_site_adp_type
_atom_site_occupancy
_atom_site_symmetry_multiplicity
_atom_site_calc_flag
_atom_site_refinement_flags
_atom_site_disorder_assembly
_atom_site_disorder_group
Re Re 0.100975(4) 0.317389(12) 0.158612(8) 0.01874(6) Uani 1 1 d . . .
S1 S 0.17023(3) 0.42163(8) 0.13081(5) 0.02469(16) Uani 1 1 d . . .
S2 S 0.16905(3) 0.23116(8) 0.30583(5) 0.02378(16) Uani 1 1 d . . .
S3 S 0.04908(3) 0.28958(9) -0.01076(6) 0.02619(17) Uani 1 1 d . . .
O O 0.06102(8) 0.4258(2) 0.18953(15) 0.0248(5) Uani 1 1 d . . .
N1 N 0.06217(10) 0.5595(3) -0.04606(17) 0.0225(5) Uani 1 1 d . . .
H1 H 0.0542 0.5722 0.0021 0.027 Uiso 1 1 calc R . .
N2 N 0.07025(11) 0.3998(3) -0.14962(18) 0.0269(6) Uani 1 1 d . . .
H2 H 0.0688 0.4723 -0.1860 0.032 Uiso 1 1 calc R . .
C1 C 0.07305(14) 0.1026(3) 0.1484(2) 0.0299(7) Uani 1 1 d . . .
H1A H 0.0742 0.0741 0.2095 0.045 Uiso 1 1 calc R . .
H1B H 0.0980 0.0411 0.1344 0.045 Uiso 1 1 calc R . .
H1C H 0.0341 0.0944 0.0966 0.045 Uiso 1 1 calc R . .
C2 C 0.24128(12) 0.3958(4) 0.2314(2) 0.0250(6) Uani 1 1 d . . .
H2A H 0.2511 0.2943 0.2352 0.030 Uiso 1 1 calc R . .
H2B H 0.2690 0.4488 0.2178 0.030 Uiso 1 1 calc R . .
C3 C 0.24712(12) 0.4418(3) 0.3266(2) 0.0223(6) Uani 1 1 d . . .
C4 C 0.28210(12) 0.5550(3) 0.3758(2) 0.0254(6) Uani 1 1 d . . .
H4 H 0.3028 0.6027 0.3485 0.030 Uiso 1 1 calc R . .
C5 C 0.28710(13) 0.5987(3) 0.4632(2) 0.0292(7) Uani 1 1 d . . .
H5 H 0.3107 0.6769 0.4955 0.035 Uiso 1 1 calc R . .
C6 C 0.25771(14) 0.5285(3) 0.5042(2) 0.0309(7) Uani 1 1 d . . .
H6 H 0.2617 0.5575 0.5652 0.037 Uiso 1 1 calc R . .
C7 C 0.22248(13) 0.4157(3) 0.4562(2) 0.0266(7) Uani 1 1 d . . .
H7 H 0.2023 0.3680 0.4844 0.032 Uiso 1 1 calc R . .
C8 C 0.21666(12) 0.3723(3) 0.3667(2) 0.0216(6) Uani 1 1 d . . .
C9 C 0.06258(11) 0.4282(3) -0.0735(2) 0.0224(6) Uani 1 1 d . . .
C10 C 0.07357(15) 0.6858(3) -0.0874(3) 0.0289(7) Uani 1 1 d . . .
H10A H 0.0382 0.7180 -0.1430 0.035 Uiso 1 1 calc R . .
H10B H 0.1016 0.6637 -0.1108 0.035 Uiso 1 1 calc R . .
C11 C 0.09642(19) 0.8019(4) -0.0128(3) 0.0473(10) Uani 1 1 d . . .
H11A H 0.0690 0.8220 0.0113 0.071 Uiso 1 1 calc R . .
H11B H 0.1026 0.8874 -0.0421 0.071 Uiso 1 1 calc R . .
H11C H 0.1324 0.7716 0.0407 0.071 Uiso 1 1 calc R . .
C12 C 0.08093(14) 0.2610(4) -0.1802(2) 0.0313(7) Uani 1 1 d . . .
H12A H 0.0464 0.2289 -0.2376 0.038 Uiso 1 1 calc R . .
H12B H 0.0896 0.1914 -0.1280 0.038 Uiso 1 1 calc R . .
C13 C 0.12993(14) 0.2677(4) -0.2040(3) 0.0332(7) Uani 1 1 d . . .
H13A H 0.1199 0.3292 -0.2600 0.050 Uiso 1 1 calc R . .
H13B H 0.1383 0.1726 -0.2188 0.050 Uiso 1 1 calc R . .
H13C H 0.1634 0.3058 -0.1488 0.050 Uiso 1 1 calc R . .

loop_
_atom_site_aniso_label
_atom_site_aniso_U_11
_atom_site_aniso_U_22
_atom_site_aniso_U_33
_atom_site_aniso_U_23
_atom_site_aniso_U_13
_atom_site_aniso_U_12
Re 0.02090(8) 0.02241(8) 0.01615(8) 0.00048(4) 0.01130(6) 0.00067(4)
S1 0.0236(4) 0.0364(4) 0.0173(4) 0.0021(3) 0.0122(3) -0.0018(3)
S2 0.0259(4) 0.0266(4) 0.0204(4) 0.0044(3) 0.0120(3) 0.0017(3)
S3 0.0302(4) 0.0323(4) 0.0181(4) -0.0017(3) 0.0128(3) -0.0068(3)
O 0.0245(11) 0.0316(12) 0.0223(11) 0.0005(9) 0.0141(9) 0.0043(9)
N1 0.0247(12) 0.0289(13) 0.0178(12) -0.0005(10) 0.0130(10) -0.0003(10)
N2 0.0319(14) 0.0309(14) 0.0220(13) 0.0016(11) 0.0160(12) 0.0026(11)
C1 0.0343(17) 0.0261(16) 0.0303(18) 0.0006(13) 0.0157(14) -0.0033(13)
C2 0.0217(14) 0.0359(17) 0.0217(16) -0.0009(13) 0.0137(13) -0.0008(12)
C3 0.0210(14) 0.0313(16) 0.0167(14) 0.0039(12) 0.0104(12) 0.0072(12)
C4 0.0217(14) 0.0319(16) 0.0227(15) 0.0037(13) 0.0104(12) -0.0015(12)
C5 0.0319(17) 0.0296(17) 0.0252(17) -0.0018(13) 0.0123(14) -0.0018(13)
C6 0.0329(17) 0.042(2) 0.0175(15) 0.0001(14) 0.0118(13) 0.0055(15)
C7 0.0275(16) 0.0351(17) 0.0194(15) 0.0045(13) 0.0126(13) 0.0032(13)
C8 0.0216(14) 0.0248(15) 0.0189(15) 0.0035(12) 0.0097(12) 0.0046(12)
C9 0.0171(13) 0.0336(17) 0.0155(14) -0.0003(12) 0.0067(11) -0.0010(12)
C10 0.0288(17) 0.0320(18) 0.0284(18) 0.0006(13) 0.0153(15) -0.0045(12)
C11 0.057(3) 0.039(2) 0.056(3) -0.0129(18) 0.035(2) -0.0122(17)
C12 0.0317(18) 0.0359(18) 0.0310(18) -0.0081(15) 0.0185(15) -0.0033(14)
C13 0.0389(19) 0.0339(18) 0.0354(19) -0.0004(15) 0.0245(16) 0.0024(15)

loop_
_atom_type_symbol
_atom_type_description
_atom_type_scat_dispersion_real
_atom_type_scat_dispersion_imag
_atom_type_scat_source
C C 0.0033 0.0016 'International Tables Vol C Tables 4.2.6.8 and 6.1.1.4'
H H 0.0000 0.0000 'International Tables Vol C Tables 4.2.6.8 and 6.1.1.4'
N N 0.0061 0.0033 'International Tables Vol C Tables 4.2.6.8 and 6.1.1.4'
O O 0.0106 0.0060 'International Tables Vol C Tables 4.2.6.8 and 6.1.1.4'
S S 0.1246 0.1234 'International Tables Vol C Tables 4.2.6.8 and 6.1.1.4'
Re Re -1.0185 7.2310 'International Tables Vol C Tables 4.2.6.8 and 6.1.1.4'

loop_
_geom_angle_atom_site_label_1
_geom_angle_atom_site_label_2
_geom_angle_atom_site_label_3
_geom_angle
_geom_angle_site_symmetry_1
_geom_angle_site_symmetry_3
_geom_angle_publ_flag
O Re C1 110.75(11) . . ?
O Re S1 116.97(7) . . ?
C1 Re S1 132.24(9) . . ?
O Re S2 103.45(7) . . ?
C1 Re S2 79.95(9) . . ?
S1 Re S2 90.76(3) . . ?
O Re S3 105.50(7) . . ?
C1 Re S3 78.96(9) . . ?
S1 Re S3 86.58(3) . . ?
S2 Re S3 148.71(3) . . ?
C2 S1 Re 112.17(10) . . ?
C8 S2 Re 107.65(10) . . ?
C9 S3 Re 112.05(10) . . ?
C9 N1 C10 126.5(3) . . ?
C9 N2 C12 127.3(3) . . ?
C3 C2 S1 114.3(2) . . ?
C4 C3 C8 119.3(3) . . ?
C4 C3 C2 120.9(3) . . ?
C8 C3 C2 119.8(3) . . ?
C5 C4 C3 121.0(3) . . ?
C4 C5 C6 119.9(3) . . ?
C5 C6 C7 120.0(3) . . ?
C6 C7 C8 120.2(3) . . ?
C3 C8 C7 119.5(3) . . ?
C3 C8 S2 121.8(2) . . ?
C7 C8 S2 118.7(2) . . ?
N1 C9 N2 120.8(3) . . ?
N1 C9 S3 118.9(2) . . ?
N2 C9 S3 120.2(2) . . ?
N1 C10 C11 110.2(3) . . ?
N2 C12 C13 111.1(3) . . ?

loop_
_geom_bond_atom_site_label_1
_geom_bond_atom_site_label_2
_geom_bond_distance
_geom_bond_site_symmetry_2
_geom_bond_publ_flag
Re O 1.698(2) . ?
Re C1 2.145(3) . ?
Re S1 2.2973(7) . ?
Re S2 2.3250(7) . ?
Re S3 2.3724(8) . ?
S1 C2 1.833(3) . ?
S2 C8 1.783(3) . ?
S3 C9 1.771(3) . ?
N1 C9 1.317(4) . ?
N1 C10 1.456(4) . ?
N2 C9 1.324(4) . ?
N2 C12 1.470(4) . ?
C2 C3 1.490(4) . ?
C3 C4 1.395(4) . ?
C3 C8 1.396(4) . ?
C4 C5 1.375(4) . ?
C5 C6 1.386(4) . ?
C6 C7 1.390(4) . ?
C7 C8 1.398(4) . ?
C10 C11 1.513(5) . ?
C12 C13 1.510(4) . ?
